data_7710227
loop_
_publ_author_name
'Gildenast, Hans'
'Gruszien, Lukas'
'Friedt, Felix'
'Englert, Ulli'

_publ_section_title
;
 Phosphorus or nitrogen -- the first phosphatriptycene in coordination
 polymer chemistry
;
_journal_name_full 'Dalton Transactions'
_journal_paper_doi 10.1039/D2DT00728B
_journal_year 2022
_chemical_formula_moiety 'C58 H40 Br6 Hg2 N2 P2 Si2 Zn'
_chemical_formula_sum 'C58 H40 Br6 Hg2 N2 P2 Si2 Zn'
_chemical_formula_weight 1829.05
_chemical_name_common 13
_space_group_crystal_system triclinic
_space_group_IT_number 2
_space_group_name_Hall '-P 1'
_space_group_name_H-M_alt 'P -1'
_atom_sites_solution_hydrogens geom
_atom_sites_solution_primary dual
_audit_creation_method SHELXL-2018/3
_audit_update_record
;
2022-03-01 deposited with the CCDC.	2022-05-03 downloaded from the CCDC.
;
_cell_angle_alpha 93.404(6)
_cell_angle_beta 91.492(6)
_cell_angle_gamma 95.551(6)
_cell_formula_units_Z 2
_cell_length_a 10.717(4)
_cell_length_b 11.724(4)
_cell_length_c 22.029(7)
_cell_measurement_reflns_used 2953
_cell_measurement_temperature 100(2)
_cell_measurement_theta_max 18.78
_cell_measurement_theta_min 2.47
_cell_volume 2748.6(16)
_computing_cell_refinement SMART
_computing_data_collection 'SMART (Bruker, 2001)'
_computing_data_reduction 'SAINT-PLUS (Bruker, 2009)'
_computing_molecular_graphics 'PLATON (Spek, 2009)'
_computing_publication_material SHELXL2018
_computing_structure_refinement 'SHELXL-2018/3 (Sheldrick, 2018)'
_computing_structure_solution 'SHELXT 2018/2 (Sheldrick, 2018)'
_diffrn_ambient_temperature 100(2)
_diffrn_measured_fraction_theta_full 1.000
_diffrn_measured_fraction_theta_max 0.993
_diffrn_measurement_device_type 'CCD area detector'
_diffrn_measurement_method 'omega scans'
_diffrn_radiation_monochromator multilayer-optics
_diffrn_radiation_source microsource
_diffrn_radiation_type MoK\a
_diffrn_radiation_wavelength 0.71073
_diffrn_reflns_av_R_equivalents 0.1672
_diffrn_reflns_av_unetI/netI 0.1135
_diffrn_reflns_Laue_measured_fraction_full 1.000
_diffrn_reflns_Laue_measured_fraction_max 0.993
_diffrn_reflns_limit_h_max 14
_diffrn_reflns_limit_h_min -14
_diffrn_reflns_limit_k_max 15
_diffrn_reflns_limit_k_min -15
_diffrn_reflns_limit_l_max 29
_diffrn_reflns_limit_l_min -29
_diffrn_reflns_number 87578
_diffrn_reflns_point_group_measured_fraction_full 1.000
_diffrn_reflns_point_group_measured_fraction_max 0.993
_diffrn_reflns_theta_full 25.242
_diffrn_reflns_theta_max 28.550
_diffrn_reflns_theta_min 0.926
_exptl_absorpt_coefficient_mu 10.509
_exptl_absorpt_correction_T_max 0.7457
_exptl_absorpt_correction_T_min 0.4650
_exptl_absorpt_correction_type multi-scan
_exptl_absorpt_process_details SADABS
_exptl_crystal_colour colourless
_exptl_crystal_density_diffrn 2.210
_exptl_crystal_description plate
_exptl_crystal_F_000 1720
_exptl_crystal_size_max 0.200
_exptl_crystal_size_mid 0.070
_exptl_crystal_size_min 0.020
_refine_diff_density_max 2.622
_refine_diff_density_min -1.987
_refine_diff_density_rms 0.253
_refine_ls_extinction_method none
_refine_ls_goodness_of_fit_ref 1.038
_refine_ls_hydrogen_treatment constr
_refine_ls_matrix_type full
_refine_ls_number_parameters 658
_refine_ls_number_reflns 13909
_refine_ls_number_restraints 0
_refine_ls_restrained_S_all 1.038
_refine_ls_R_factor_all 0.1185
_refine_ls_R_factor_gt 0.0581
_refine_ls_shift/su_max 0.001
_refine_ls_shift/su_mean 0.000
_refine_ls_structure_factor_coef Fsqd
_refine_ls_weighting_details 'w=1/[\s^2^(Fo^2^)+(0.0531P)^2^] where P=(Fo^2^+2Fc^2^)/3'
_refine_ls_weighting_scheme calc
_refine_ls_wR_factor_gt 0.1211
_refine_ls_wR_factor_ref 0.1466
_reflns_Friedel_coverage 0.000
_reflns_number_gt 8438
_reflns_number_total 13909
_reflns_threshold_expression 'I > 2\s(I)'
_cod_data_source_file d2dt00728b2.cif
_cod_data_source_block 13
_cod_database_code 7710227
_shelx_shelxl_version_number 2018/3
_shelx_space_group_comment
;
The symmetry employed for this shelxl refinement is uniquely defined
by the following loop, which should always be used as a source of
symmetry information in preference to the above space-group names.
They are only intended as comments.
;
_shelx_estimated_absorpt_t_min 0.228
_shelx_estimated_absorpt_t_max 0.817

loop_
_space_group_symop_operation_xyz
'x, y, z'
'-x, -y, -z'

loop_
_atom_site_label
_atom_site_type_symbol
_atom_site_fract_x
_atom_site_fract_y
_atom_site_fract_z
_atom_site_U_iso_or_equiv
_atom_site_adp_type
_atom_site_occupancy
_atom_site_site_symmetry_order
_atom_site_calc_flag
_atom_site_refinement_flags_posn
_atom_site_refinement_flags_adp
_atom_site_refinement_flags_occupancy
_atom_site_disorder_assembly
_atom_site_disorder_group
Hg1 Hg 0.16879(4) -0.50566(4) 1.21268(2) 0.03410(12) Uani 1 1 d . . . . .
Hg2 Hg 0.49146(4) 1.31905(3) 0.21325(2) 0.02842(11) Uani 1 1 d . . . . .
Br1 Br 0.03198(11) 0.13359(9) 0.56324(5) 0.0365(3) Uani 1 1 d . . . . .
Br2 Br -0.04296(10) 0.41861(9) 0.66157(5) 0.0355(3) Uani 1 1 d . . . . .
Br3 Br 0.01469(10) -0.67479(9) 1.22768(5) 0.0362(3) Uani 1 1 d . . . . .
Br4 Br 0.38134(9) -0.49326(8) 1.27810(5) 0.0296(2) Uani 1 1 d . . . . .
Br5 Br 0.67631(11) 1.44243(12) 0.17726(6) 0.0549(4) Uani 1 1 d . . . . .
Br6 Br 0.30919(10) 1.28573(9) 0.13150(5) 0.0371(3) Uani 1 1 d . . . . .
Zn1 Zn 0.10484(10) 0.28711(9) 0.63274(5) 0.0208(2) Uani 1 1 d . . . . .
P1 P 0.1716(2) -0.3560(2) 1.14018(11) 0.0184(5) Uani 1 1 d . . . . .
P2 P 0.4969(2) 1.1672(2) 0.28351(11) 0.0191(5) Uani 1 1 d . . . . .
Si1 Si 0.1633(2) -0.1817(2) 1.04453(11) 0.0171(5) Uani 1 1 d . . . . .
Si2 Si 0.4969(2) 0.9841(2) 0.37444(12) 0.0200(6) Uani 1 1 d . . . . .
N1 N 0.1600(7) 0.2155(6) 0.7104(3) 0.0219(17) Uani 1 1 d . . . . .
N2 N 0.2359(7) 0.3851(7) 0.5868(4) 0.0263(19) Uani 1 1 d . . . . .
C1 C 0.3060(8) -0.3471(7) 1.0906(4) 0.0183(19) Uani 1 1 d . . . . .
C2 C 0.4066(8) -0.4106(7) 1.0979(4) 0.021(2) Uani 1 1 d . . . . .
H2 H 0.408141 -0.463260 1.129019 0.025 Uiso 1 1 calc R U . . .
C3 C 0.5054(9) -0.3961(8) 1.0588(5) 0.028(2) Uani 1 1 d . . . . .
H3 H 0.574645 -0.440203 1.063062 0.033 Uiso 1 1 calc R U . . .
C4 C 0.5052(10) -0.3197(8) 1.0144(4) 0.027(2) Uani 1 1 d . . . . .
H4 H 0.573871 -0.311161 0.988050 0.032 Uiso 1 1 calc R U . . .
C5 C 0.4048(9) -0.2546(7) 1.0076(4) 0.022(2) Uani 1 1 d . . . . .
H5 H 0.404912 -0.201966 0.976450 0.026 Uiso 1 1 calc R U . . .
C6 C 0.3039(8) -0.2657(7) 1.0461(4) 0.0162(18) Uani 1 1 d . . . . .
C7 C 0.1667(8) -0.2063(7) 1.1689(4) 0.0191(19) Uani 1 1 d . . . . .
C8 C 0.1633(8) -0.1776(8) 1.2310(4) 0.020(2) Uani 1 1 d . . . . .
H8 H 0.169043 -0.234488 1.259631 0.025 Uiso 1 1 calc R U . . .
C9 C 0.1517(8) -0.0659(8) 1.2502(4) 0.024(2) Uani 1 1 d . . . . .
H9 H 0.147182 -0.045919 1.292441 0.029 Uiso 1 1 calc R U . . .
C10 C 0.1463(8) 0.0184(8) 1.2090(4) 0.021(2) Uani 1 1 d . . . . .
H10 H 0.139557 0.095761 1.222839 0.025 Uiso 1 1 calc R U . . .
C11 C 0.1507(8) -0.0111(7) 1.1477(4) 0.0191(19) Uani 1 1 d . . . . .
H11 H 0.147092 0.047229 1.119753 0.023 Uiso 1 1 calc R U . . .
C12 C 0.1603(8) -0.1232(7) 1.1253(4) 0.020(2) Uani 1 1 d . . . . .
C13 C 0.0374(8) -0.3783(8) 1.0861(4) 0.020(2) Uani 1 1 d . . . . .
C14 C -0.0529(8) -0.4697(7) 1.0906(4) 0.019(2) Uani 1 1 d . . . . .
H14 H -0.045694 -0.521920 1.121522 0.023 Uiso 1 1 calc R U . . .
C15 C -0.1549(8) -0.4844(8) 1.0491(4) 0.022(2) Uani 1 1 d . . . . .
H15 H -0.216986 -0.547533 1.051234 0.026 Uiso 1 1 calc R U . . .
C16 C -0.1650(8) -0.4068(7) 1.0049(4) 0.020(2) Uani 1 1 d . . . . .
H16 H -0.234462 -0.416364 0.976801 0.024 Uiso 1 1 calc R U . . .
C17 C -0.0732(8) -0.3136(8) 1.0014(4) 0.0192(19) Uani 1 1 d . . . . .
H17 H -0.081493 -0.260637 0.970854 0.023 Uiso 1 1 calc R U . . .
C18 C 0.0287(8) -0.2978(7) 1.0415(4) 0.0168(19) Uani 1 1 d . . . . .
C19 C 0.1681(8) -0.0882(7) 0.9798(4) 0.0164(18) Uani 1 1 d . . . . .
C20 C 0.2107(8) 0.0297(8) 0.9814(4) 0.0193(19) Uani 1 1 d . . . . .
H20 H 0.236983 0.068638 1.019304 0.023 Uiso 1 1 calc R U . . .
C21 C 0.2154(8) 0.0890(7) 0.9304(4) 0.020(2) Uani 1 1 d . . . . .
H21 H 0.242752 0.168743 0.933505 0.023 Uiso 1 1 calc R U . . .
C22 C 0.1805(8) 0.0349(7) 0.8733(4) 0.0169(19) Uani 1 1 d . . . . .
C23 C 0.1436(9) -0.0830(8) 0.8690(4) 0.024(2) Uani 1 1 d . . . . .
H23 H 0.122317 -0.121986 0.830512 0.028 Uiso 1 1 calc R U . . .
C24 C 0.1384(8) -0.1424(8) 0.9220(4) 0.022(2) Uani 1 1 d . . . . .
H24 H 0.113915 -0.222678 0.918823 0.026 Uiso 1 1 calc R U . . .
C25 C 0.1801(8) 0.1006(7) 0.8171(4) 0.0180(19) Uani 1 1 d . . . . .
C26 C 0.1690(8) 0.2170(7) 0.8185(4) 0.0184(19) Uani 1 1 d . . . . .
H26 H 0.167728 0.259922 0.856410 0.022 Uiso 1 1 calc R U . . .
C27 C 0.1596(8) 0.2710(8) 0.7649(4) 0.025(2) Uani 1 1 d . . . . .
H27 H 0.152515 0.351324 0.766885 0.030 Uiso 1 1 calc R U . . .
C28 C 0.1757(8) 0.1038(8) 0.7078(4) 0.023(2) Uani 1 1 d . . . . .
H28 H 0.180234 0.063939 0.669171 0.028 Uiso 1 1 calc R U . . .
C29 C 0.1855(8) 0.0447(7) 0.7598(4) 0.0188(19) Uani 1 1 d . . . . .
H29 H 0.196021 -0.034891 0.756406 0.023 Uiso 1 1 calc R U . . .
C30 C 0.4986(8) 1.0220(8) 0.2503(4) 0.020(2) Uani 1 1 d . . . . .
C31 C 0.4966(8) 0.9956(8) 0.1881(4) 0.024(2) Uani 1 1 d . . . . .
H31 H 0.490157 1.053571 0.160153 0.029 Uiso 1 1 calc R U . . .
C32 C 0.5044(9) 0.8812(9) 0.1675(5) 0.034(3) Uani 1 1 d . . . . .
H32 H 0.505671 0.861726 0.125088 0.041 Uiso 1 1 calc R U . . .
C33 C 0.5104(9) 0.7963(9) 0.2082(5) 0.033(3) Uani 1 1 d . . . . .
H33 H 0.518076 0.719533 0.193587 0.040 Uiso 1 1 calc R U . . .
C34 C 0.5053(8) 0.8220(8) 0.2690(5) 0.024(2) Uani 1 1 d . . . . .
H34 H 0.505400 0.762221 0.296280 0.029 Uiso 1 1 calc R U . . .
C35 C 0.4999(8) 0.9341(8) 0.2918(4) 0.022(2) Uani 1 1 d . . . . .
C36 C 0.3632(8) 1.1559(7) 0.3330(4) 0.0153(18) Uani 1 1 d . . . . .
C37 C 0.2666(9) 1.2252(9) 0.3271(4) 0.029(2) Uani 1 1 d . . . . .
H37 H 0.269695 1.281030 0.297475 0.034 Uiso 1 1 calc R U . . .
C38 C 0.1660(9) 1.2122(9) 0.3646(5) 0.032(2) Uani 1 1 d . . . . .
H38 H 0.100497 1.260839 0.361454 0.039 Uiso 1 1 calc R U . . .
C39 C 0.1592(9) 1.1301(9) 0.4062(4) 0.030(2) Uani 1 1 d . . . . .
H39 H 0.089312 1.121853 0.431732 0.036 Uiso 1 1 calc R U . . .
C40 C 0.2553(9) 1.0581(9) 0.4111(4) 0.026(2) Uani 1 1 d . . . . .
H40 H 0.249040 0.999596 0.439237 0.032 Uiso 1 1 calc R U . . .
C41 C 0.3580(8) 1.0713(7) 0.3758(4) 0.0166(18) Uani 1 1 d . . . . .
C42 C 0.6331(8) 1.1787(7) 0.3366(4) 0.0187(19) Uani 1 1 d . . . . .
C43 C 0.7275(9) 1.2656(8) 0.3330(5) 0.026(2) Uani 1 1 d . . . . .
H43 H 0.724880 1.319070 0.302393 0.032 Uiso 1 1 calc R U . . .
C44 C 0.8267(9) 1.2736(8) 0.3752(5) 0.027(2) Uani 1 1 d . . . . .
H44 H 0.893560 1.332426 0.372914 0.033 Uiso 1 1 calc R U . . .
C45 C 0.8300(8) 1.1980(8) 0.4202(4) 0.023(2) Uani 1 1 d . . . . .
H45 H 0.897869 1.205931 0.449171 0.027 Uiso 1 1 calc R U . . .
C46 C 0.7353(8) 1.1103(8) 0.4236(4) 0.022(2) Uani 1 1 d . . . . .
H46 H 0.739032 1.058117 0.454811 0.026 Uiso 1 1 calc R U . . .
C47 C 0.6332(8) 1.0970(7) 0.3815(4) 0.0186(19) Uani 1 1 d . . . . .
C48 C 0.4726(9) 0.8612(8) 0.4226(4) 0.025(2) Uani 1 1 d . . . . .
C49 C 0.3574(10) 0.7959(9) 0.4102(5) 0.036(3) Uani 1 1 d . . . . .
H49 H 0.301361 0.819489 0.380366 0.043 Uiso 1 1 calc R U . . .
C50 C 0.3227(10) 0.6973(9) 0.4404(5) 0.038(3) Uani 1 1 d . . . . .
H50 H 0.245234 0.653317 0.429727 0.045 Uiso 1 1 calc R U . . .
C51 C 0.3990(9) 0.6626(8) 0.4856(4) 0.023(2) Uani 1 1 d . . . . .
C52 C 0.5117(9) 0.7280(8) 0.4979(4) 0.025(2) Uani 1 1 d . . . . .
H52 H 0.566280 0.706208 0.528935 0.030 Uiso 1 1 calc R U . . .
C53 C 0.5485(9) 0.8241(8) 0.4670(4) 0.025(2) Uani 1 1 d . . . . .
H53 H 0.627968 0.865334 0.476664 0.030 Uiso 1 1 calc R U . . .
C54 C 0.3518(9) 0.5606(8) 0.5188(4) 0.022(2) Uani 1 1 d . . . . .
C55 C 0.2594(11) 0.4803(9) 0.4939(5) 0.038(3) Uani 1 1 d . . . . .
H55 H 0.236381 0.481475 0.452044 0.045 Uiso 1 1 calc R U . . .
C56 C 0.2006(11) 0.3996(10) 0.5277(5) 0.039(3) Uani 1 1 d . . . . .
H56 H 0.131897 0.350928 0.509627 0.047 Uiso 1 1 calc R U . . .
C57 C 0.3331(9) 0.4553(8) 0.6092(4) 0.027(2) Uani 1 1 d . . . . .
H57 H 0.362980 0.445108 0.649269 0.032 Uiso 1 1 calc R U . . .
C58 C 0.3939(9) 0.5428(8) 0.5778(5) 0.028(2) Uani 1 1 d . . . . .
H58 H 0.463412 0.589878 0.596231 0.034 Uiso 1 1 calc R U . . .

loop_
_atom_site_aniso_label
_atom_site_aniso_U_11
_atom_site_aniso_U_22
_atom_site_aniso_U_33
_atom_site_aniso_U_23
_atom_site_aniso_U_13
_atom_site_aniso_U_12
Hg1 0.0248(2) 0.0323(2) 0.0462(3) 0.0210(2) -0.00409(19) -0.00151(17)
Hg2 0.0234(2) 0.0310(2) 0.0326(2) 0.01471(17) 0.00163(17) 0.00358(17)
Br1 0.0482(7) 0.0283(6) 0.0306(6) 0.0027(5) -0.0082(5) -0.0060(5)
Br2 0.0390(6) 0.0346(6) 0.0353(6) 0.0039(5) 0.0025(5) 0.0137(5)
Br3 0.0302(6) 0.0270(5) 0.0502(7) 0.0081(5) -0.0058(5) -0.0046(5)
Br4 0.0245(5) 0.0236(5) 0.0400(6) 0.0026(4) -0.0084(5) 0.0005(4)
Br5 0.0254(6) 0.0735(9) 0.0670(9) 0.0376(7) 0.0008(6) -0.0096(6)
Br6 0.0365(6) 0.0364(6) 0.0361(6) 0.0133(5) -0.0085(5) -0.0112(5)
Zn1 0.0223(6) 0.0192(5) 0.0210(6) 0.0059(4) 0.0011(5) -0.0008(4)
P1 0.0150(12) 0.0166(12) 0.0237(13) 0.0067(10) -0.0016(10) -0.0008(9)
P2 0.0180(12) 0.0188(12) 0.0208(13) 0.0043(10) -0.0009(10) 0.0022(10)
Si1 0.0178(13) 0.0143(12) 0.0190(13) 0.0018(10) -0.0016(10) 0.0009(10)
Si2 0.0207(14) 0.0167(13) 0.0221(14) 0.0042(11) -0.0022(11) -0.0011(11)
N1 0.023(4) 0.019(4) 0.023(4) 0.002(3) -0.003(3) 0.001(3)
N2 0.022(4) 0.027(4) 0.029(5) -0.004(4) 0.000(4) -0.004(4)
C1 0.019(5) 0.010(4) 0.025(5) 0.002(4) -0.006(4) -0.003(4)
C2 0.021(5) 0.010(4) 0.030(5) -0.003(4) -0.015(4) 0.002(4)
C3 0.019(5) 0.025(5) 0.040(6) -0.012(5) -0.010(5) 0.010(4)
C4 0.036(6) 0.023(5) 0.022(5) -0.006(4) 0.001(5) 0.009(5)
C5 0.026(5) 0.014(4) 0.025(5) -0.004(4) -0.002(4) 0.001(4)
C6 0.015(4) 0.017(4) 0.015(5) -0.008(4) -0.004(4) 0.000(4)
C7 0.021(5) 0.016(4) 0.019(5) 0.001(4) -0.005(4) -0.002(4)
C8 0.021(5) 0.020(5) 0.018(5) -0.002(4) -0.002(4) -0.005(4)
C9 0.013(5) 0.036(6) 0.023(5) -0.006(4) 0.006(4) -0.002(4)
C10 0.015(5) 0.025(5) 0.020(5) -0.011(4) -0.009(4) -0.001(4)
C11 0.014(4) 0.018(5) 0.025(5) 0.002(4) 0.002(4) 0.002(4)
C12 0.015(5) 0.018(5) 0.028(5) 0.011(4) -0.006(4) -0.001(4)
C13 0.017(5) 0.020(5) 0.020(5) -0.008(4) -0.009(4) 0.002(4)
C14 0.015(5) 0.016(4) 0.027(5) 0.006(4) 0.000(4) 0.003(4)
C15 0.018(5) 0.014(4) 0.032(6) -0.014(4) 0.000(4) 0.000(4)
C16 0.017(5) 0.018(5) 0.023(5) -0.014(4) -0.007(4) 0.003(4)
C17 0.012(4) 0.026(5) 0.019(5) -0.003(4) 0.002(4) 0.002(4)
C18 0.013(4) 0.015(4) 0.022(5) -0.001(4) 0.002(4) 0.003(4)
C19 0.018(5) 0.013(4) 0.018(5) 0.000(4) 0.000(4) -0.003(4)
C20 0.011(4) 0.022(5) 0.024(5) 0.000(4) -0.001(4) -0.003(4)
C21 0.017(5) 0.010(4) 0.032(5) -0.005(4) 0.005(4) 0.001(4)
C22 0.017(5) 0.017(4) 0.017(5) -0.001(4) 0.002(4) 0.005(4)
C23 0.033(6) 0.023(5) 0.014(5) 0.002(4) -0.005(4) 0.003(4)
C24 0.021(5) 0.016(4) 0.027(5) 0.010(4) -0.007(4) -0.008(4)
C25 0.011(4) 0.019(5) 0.024(5) 0.004(4) 0.000(4) 0.002(4)
C26 0.014(4) 0.017(4) 0.024(5) -0.003(4) 0.000(4) 0.002(4)
C27 0.020(5) 0.021(5) 0.033(6) -0.002(4) -0.006(4) 0.000(4)
C28 0.016(5) 0.029(5) 0.025(5) 0.002(4) 0.006(4) -0.001(4)
C29 0.021(5) 0.013(4) 0.023(5) 0.000(4) -0.003(4) 0.002(4)
C30 0.012(4) 0.024(5) 0.023(5) 0.001(4) -0.004(4) 0.000(4)
C31 0.013(5) 0.034(6) 0.026(5) 0.005(4) -0.004(4) 0.001(4)
C32 0.011(5) 0.046(7) 0.041(7) -0.028(6) -0.008(5) 0.002(5)
C33 0.016(5) 0.036(6) 0.045(7) -0.012(5) -0.011(5) 0.002(5)
C34 0.016(5) 0.018(5) 0.036(6) 0.000(4) -0.006(4) -0.002(4)
C35 0.018(5) 0.024(5) 0.021(5) -0.003(4) -0.008(4) 0.000(4)
C36 0.011(4) 0.017(4) 0.017(5) -0.006(4) 0.001(4) -0.003(3)
C37 0.024(5) 0.038(6) 0.024(5) -0.006(5) 0.002(4) 0.010(5)
C38 0.023(5) 0.033(6) 0.042(7) 0.004(5) 0.001(5) 0.009(5)
C39 0.019(5) 0.046(6) 0.025(5) 0.003(5) 0.005(4) 0.001(5)
C40 0.024(5) 0.034(6) 0.020(5) -0.002(4) 0.006(4) 0.000(4)
C41 0.015(4) 0.016(4) 0.018(5) -0.001(4) 0.002(4) -0.005(4)
C42 0.018(5) 0.019(5) 0.020(5) 0.002(4) 0.001(4) 0.007(4)
C43 0.025(5) 0.026(5) 0.030(6) 0.007(4) 0.005(4) 0.006(4)
C44 0.021(5) 0.019(5) 0.041(6) 0.002(4) 0.004(5) -0.003(4)
C45 0.011(4) 0.035(6) 0.022(5) 0.003(4) -0.007(4) 0.002(4)
C46 0.018(5) 0.022(5) 0.025(5) -0.003(4) -0.005(4) 0.008(4)
C47 0.015(4) 0.021(5) 0.021(5) 0.003(4) -0.003(4) 0.012(4)
C48 0.030(6) 0.020(5) 0.024(5) 0.005(4) -0.003(4) 0.001(4)
C49 0.024(6) 0.037(6) 0.045(7) 0.012(5) -0.014(5) -0.003(5)
C50 0.027(6) 0.039(6) 0.045(7) 0.020(5) -0.012(5) -0.012(5)
C51 0.027(5) 0.019(5) 0.023(5) 0.010(4) 0.004(4) 0.000(4)
C52 0.024(5) 0.031(5) 0.018(5) 0.002(4) -0.005(4) -0.004(4)
C53 0.024(5) 0.022(5) 0.028(6) -0.003(4) 0.000(4) -0.002(4)
C54 0.023(5) 0.016(5) 0.027(5) -0.003(4) -0.001(4) -0.002(4)
C55 0.055(8) 0.027(6) 0.028(6) 0.007(5) -0.011(5) -0.008(5)
C56 0.041(7) 0.041(7) 0.029(6) 0.002(5) -0.009(5) -0.020(5)
C57 0.029(6) 0.027(5) 0.024(5) 0.009(4) -0.004(4) -0.001(4)
C58 0.028(6) 0.024(5) 0.031(6) 0.003(4) -0.001(5) -0.009(4)

loop_
_atom_type_symbol
_atom_type_description
_atom_type_scat_dispersion_real
_atom_type_scat_dispersion_imag
_atom_type_scat_source
C C 0.0033 0.0016 'International Tables Vol C Tables 4.2.6.8 and 6.1.1.4'
H H 0.0000 0.0000 'International Tables Vol C Tables 4.2.6.8 and 6.1.1.4'
N N 0.0061 0.0033 'International Tables Vol C Tables 4.2.6.8 and 6.1.1.4'
Si Si 0.0817 0.0704 'International Tables Vol C Tables 4.2.6.8 and 6.1.1.4'
P P 0.1023 0.0942 'International Tables Vol C Tables 4.2.6.8 and 6.1.1.4'
Zn Zn 0.2839 1.4301 'International Tables Vol C Tables 4.2.6.8 and 6.1.1.4'
Br Br -0.2901 2.4595 'International Tables Vol C Tables 4.2.6.8 and 6.1.1.4'
Hg Hg -2.3894 9.2266 'International Tables Vol C Tables 4.2.6.8 and 6.1.1.4'

loop_
_geom_angle_atom_site_label_1
_geom_angle_atom_site_label_2
_geom_angle_atom_site_label_3
_geom_angle
_geom_angle_site_symmetry_1
_geom_angle_site_symmetry_3
_geom_angle_publ_flag
P1 Hg1 Br3 131.79(7) . . ?
P1 Hg1 Br4 111.84(6) . . ?
Br3 Hg1 Br4 116.02(4) . . ?
P2 Hg2 Br5 126.68(7) . . ?
P2 Hg2 Br6 114.35(7) . . ?
Br5 Hg2 Br6 112.16(5) . . ?
P2 Hg2 Br4 106.37(7) . 1_574 ?
Br5 Hg2 Br4 95.18(5) . 1_574 ?
Br6 Hg2 Br4 93.55(4) . 1_574 ?
Hg1 Br4 Hg2 97.58(4) . 1_536 ?
N1 Zn1 N2 118.9(3) . . ?
N1 Zn1 Br1 106.5(2) . . ?
N2 Zn1 Br1 105.0(2) . . ?
N1 Zn1 Br2 106.9(2) . . ?
N2 Zn1 Br2 103.5(2) . . ?
Br1 Zn1 Br2 116.58(6) . . ?
C1 P1 C13 103.0(4) . . ?
C1 P1 C7 102.8(4) . . ?
C13 P1 C7 102.7(4) . . ?
C1 P1 Hg1 115.3(3) . . ?
C13 P1 Hg1 112.1(3) . . ?
C7 P1 Hg1 119.0(3) . . ?
C30 P2 C36 103.3(4) . . ?
C30 P2 C42 101.6(4) . . ?
C36 P2 C42 103.7(4) . . ?
C30 P2 Hg2 116.8(3) . . ?
C36 P2 Hg2 113.6(3) . . ?
C42 P2 Hg2 116.0(3) . . ?
C19 Si1 C12 122.3(4) . . ?
C19 Si1 C6 110.9(4) . . ?
C12 Si1 C6 102.0(4) . . ?
C19 Si1 C18 115.1(4) . . ?
C12 Si1 C18 101.5(4) . . ?
C6 Si1 C18 102.6(4) . . ?
C48 Si2 C47 125.4(4) . . ?
C48 Si2 C35 110.9(4) . . ?
C47 Si2 C35 101.7(4) . . ?
C48 Si2 C41 111.2(4) . . ?
C47 Si2 C41 102.7(4) . . ?
C35 Si2 C41 102.2(4) . . ?
C27 N1 C28 118.4(8) . . ?
C27 N1 Zn1 121.9(6) . . ?
C28 N1 Zn1 118.7(6) . . ?
C57 N2 C56 115.5(9) . . ?
C57 N2 Zn1 128.7(7) . . ?
C56 N2 Zn1 113.8(7) . . ?
C2 C1 C6 121.6(9) . . ?
C2 C1 P1 122.8(7) . . ?
C6 C1 P1 115.5(6) . . ?
C1 C2 C3 118.6(9) . . ?
C1 C2 H2 120.7 . . ?
C3 C2 H2 120.7 . . ?
C4 C3 C2 121.3(9) . . ?
C4 C3 H3 119.3 . . ?
C2 C3 H3 119.3 . . ?
C3 C4 C5 120.1(9) . . ?
C3 C4 H4 120.0 . . ?
C5 C4 H4 120.0 . . ?
C4 C5 C6 120.6(9) . . ?
C4 C5 H5 119.7 . . ?
C6 C5 H5 119.7 . . ?
C5 C6 C1 117.8(8) . . ?
C5 C6 Si1 126.0(7) . . ?
C1 C6 Si1 116.2(6) . . ?
C8 C7 C12 121.8(8) . . ?
C8 C7 P1 120.9(7) . . ?
C12 C7 P1 117.3(7) . . ?
C9 C8 C7 118.9(9) . . ?
C9 C8 H8 120.5 . . ?
C7 C8 H8 120.5 . . ?
C8 C9 C10 121.1(9) . . ?
C8 C9 H9 119.5 . . ?
C10 C9 H9 119.5 . . ?
C11 C10 C9 119.3(9) . . ?
C11 C10 H10 120.3 . . ?
C9 C10 H10 120.3 . . ?
C10 C11 C12 122.3(9) . . ?
C10 C11 H11 118.8 . . ?
C12 C11 H11 118.8 . . ?
C11 C12 C7 116.5(8) . . ?
C11 C12 Si1 129.1(7) . . ?
C7 C12 Si1 114.4(7) . . ?
C14 C13 C18 122.0(8) . . ?
C14 C13 P1 120.4(7) . . ?
C18 C13 P1 117.6(7) . . ?
C13 C14 C15 119.3(8) . . ?
C13 C14 H14 120.3 . . ?
C15 C14 H14 120.3 . . ?
C16 C15 C14 119.6(9) . . ?
C16 C15 H15 120.2 . . ?
C14 C15 H15 120.2 . . ?
C15 C16 C17 120.4(8) . . ?
C15 C16 H16 119.8 . . ?
C17 C16 H16 119.8 . . ?
C18 C17 C16 121.0(9) . . ?
C18 C17 H17 119.5 . . ?
C16 C17 H17 119.5 . . ?
C17 C18 C13 117.7(8) . . ?
C17 C18 Si1 128.3(7) . . ?
C13 C18 Si1 114.0(6) . . ?
C24 C19 C20 116.2(8) . . ?
C24 C19 Si1 116.6(6) . . ?
C20 C19 Si1 126.9(7) . . ?
C21 C20 C19 121.9(9) . . ?
C21 C20 H20 119.0 . . ?
C19 C20 H20 119.0 . . ?
C20 C21 C22 121.2(8) . . ?
C20 C21 H21 119.4 . . ?
C22 C21 H21 119.4 . . ?
C23 C22 C21 119.1(8) . . ?
C23 C22 C25 119.3(8) . . ?
C21 C22 C25 121.6(8) . . ?
C24 C23 C22 118.9(9) . . ?
C24 C23 H23 120.5 . . ?
C22 C23 H23 120.5 . . ?
C23 C24 C19 122.5(8) . . ?
C23 C24 H24 118.7 . . ?
C19 C24 H24 118.7 . . ?
C26 C25 C29 116.3(8) . . ?
C26 C25 C22 122.8(8) . . ?
C29 C25 C22 120.8(8) . . ?
C27 C26 C25 120.0(9) . . ?
C27 C26 H26 120.0 . . ?
C25 C26 H26 120.0 . . ?
N1 C27 C26 122.8(9) . . ?
N1 C27 H27 118.6 . . ?
C26 C27 H27 118.6 . . ?
N1 C28 C29 121.5(9) . . ?
N1 C28 H28 119.2 . . ?
C29 C28 H28 119.2 . . ?
C28 C29 C25 120.8(8) . . ?
C28 C29 H29 119.6 . . ?
C25 C29 H29 119.6 . . ?
C31 C30 C35 120.7(9) . . ?
C31 C30 P2 123.2(7) . . ?
C35 C30 P2 116.2(7) . . ?
C30 C31 C32 118.3(9) . . ?
C30 C31 H31 120.9 . . ?
C32 C31 H31 120.9 . . ?
C33 C32 C31 120.8(10) . . ?
C33 C32 H32 119.6 . . ?
C31 C32 H32 119.6 . . ?
C34 C33 C32 120.4(10) . . ?
C34 C33 H33 119.8 . . ?
C32 C33 H33 119.8 . . ?
C33 C34 C35 121.0(10) . . ?
C33 C34 H34 119.5 . . ?
C35 C34 H34 119.5 . . ?
C34 C35 C30 118.6(9) . . ?
C34 C35 Si2 126.1(7) . . ?
C30 C35 Si2 115.2(7) . . ?
C37 C36 C41 120.7(8) . . ?
C37 C36 P2 121.1(7) . . ?
C41 C36 P2 118.1(6) . . ?
C38 C37 C36 119.2(10) . . ?
C38 C37 H37 120.4 . . ?
C36 C37 H37 120.4 . . ?
C39 C38 C37 120.8(10) . . ?
C39 C38 H38 119.6 . . ?
C37 C38 H38 119.6 . . ?
C38 C39 C40 120.0(9) . . ?
C38 C39 H39 120.0 . . ?
C40 C39 H39 120.0 . . ?
C41 C40 C39 120.5(9) . . ?
C41 C40 H40 119.7 . . ?
C39 C40 H40 119.7 . . ?
C40 C41 C36 118.7(8) . . ?
C40 C41 Si2 127.7(7) . . ?
C36 C41 Si2 113.5(6) . . ?
C43 C42 C47 122.6(8) . . ?
C43 C42 P2 120.2(7) . . ?
C47 C42 P2 117.1(7) . . ?
C42 C43 C44 118.4(9) . . ?
C42 C43 H43 120.8 . . ?
C44 C43 H43 120.8 . . ?
C45 C44 C43 121.1(9) . . ?
C45 C44 H44 119.5 . . ?
C43 C44 H44 119.5 . . ?
C44 C45 C46 120.4(9) . . ?
C44 C45 H45 119.8 . . ?
C46 C45 H45 119.8 . . ?
C45 C46 C47 120.9(9) . . ?
C45 C46 H46 119.5 . . ?
C47 C46 H46 119.5 . . ?
C46 C47 C42 116.4(8) . . ?
C46 C47 Si2 129.4(7) . . ?
C42 C47 Si2 114.1(6) . . ?
C53 C48 C49 116.4(9) . . ?
C53 C48 Si2 130.7(8) . . ?
C49 C48 Si2 112.8(7) . . ?
C50 C49 C48 121.8(10) . . ?
C50 C49 H49 119.1 . . ?
C48 C49 H49 119.1 . . ?
C51 C50 C49 120.9(10) . . ?
C51 C50 H50 119.5 . . ?
C49 C50 H50 119.5 . . ?
C50 C51 C52 116.8(9) . . ?
C50 C51 C54 117.9(9) . . ?
C52 C51 C54 125.2(9) . . ?
C51 C52 C53 122.6(9) . . ?
C51 C52 H52 118.7 . . ?
C53 C52 H52 118.7 . . ?
C48 C53 C52 121.3(9) . . ?
C48 C53 H53 119.3 . . ?
C52 C53 H53 119.3 . . ?
C55 C54 C58 115.7(9) . . ?
C55 C54 C51 121.6(9) . . ?
C58 C54 C51 122.6(9) . . ?
C56 C55 C54 121.6(10) . . ?
C56 C55 H55 119.2 . . ?
C54 C55 H55 119.2 . . ?
C55 C56 N2 122.9(10) . . ?
C55 C56 H56 118.6 . . ?
N2 C56 H56 118.6 . . ?
N2 C57 C58 124.3(9) . . ?
N2 C57 H57 117.8 . . ?
C58 C57 H57 117.8 . . ?
C57 C58 C54 119.3(9) . . ?
C57 C58 H58 120.3 . . ?
C54 C58 H58 120.3 . . ?

loop_
_geom_bond_atom_site_label_1
_geom_bond_atom_site_label_2
_geom_bond_distance
_geom_bond_site_symmetry_2
_geom_bond_publ_flag
Hg1 P1 2.441(2) . ?
Hg1 Br3 2.4982(13) . ?
Hg1 Br4 2.6509(13) . ?
Hg2 P2 2.431(2) . ?
Hg2 Br5 2.5117(13) . ?
Hg2 Br6 2.6071(13) . ?
Hg2 Br4 2.9142(13) 1_574 ?
Br1 Zn1 2.3519(16) . ?
Br2 Zn1 2.3871(16) . ?
Zn1 N1 2.048(8) . ?
Zn1 N2 2.054(8) . ?
P1 C1 1.828(9) . ?
P1 C13 1.833(9) . ?
P1 C7 1.835(9) . ?
P2 C30 1.815(9) . ?
P2 C36 1.823(8) . ?
P2 C42 1.835(9) . ?
Si1 C19 1.848(9) . ?
Si1 C12 1.871(10) . ?
Si1 C6 1.878(9) . ?
Si1 C18 1.883(9) . ?
Si2 C48 1.842(9) . ?
Si2 C47 1.871(10) . ?
Si2 C35 1.881(9) . ?
Si2 C41 1.886(9) . ?
N1 C27 1.331(12) . ?
N1 C28 1.335(11) . ?
N2 C57 1.329(12) . ?
N2 C56 1.370(13) . ?
C1 C2 1.381(12) . ?
C1 C6 1.410(12) . ?
C2 C3 1.386(13) . ?
C2 H2 0.9500 . ?
C3 C4 1.366(14) . ?
C3 H3 0.9500 . ?
C4 C5 1.389(13) . ?
C4 H4 0.9500 . ?
C5 C6 1.392(12) . ?
C5 H5 0.9500 . ?
C7 C8 1.392(12) . ?
C7 C12 1.412(12) . ?
C8 C9 1.370(13) . ?
C8 H8 0.9500 . ?
C9 C10 1.385(13) . ?
C9 H9 0.9500 . ?
C10 C11 1.376(12) . ?
C10 H10 0.9500 . ?
C11 C12 1.391(12) . ?
C11 H11 0.9500 . ?
C13 C14 1.383(12) . ?
C13 C18 1.409(12) . ?
C14 C15 1.398(12) . ?
C14 H14 0.9500 . ?
C15 C16 1.380(13) . ?
C15 H15 0.9500 . ?
C16 C17 1.405(12) . ?
C16 H16 0.9500 . ?
C17 C18 1.378(12) . ?
C17 H17 0.9500 . ?
C19 C24 1.404(12) . ?
C19 C20 1.412(12) . ?
C20 C21 1.355(12) . ?
C20 H20 0.9500 . ?
C21 C22 1.399(12) . ?
C21 H21 0.9500 . ?
C22 C23 1.398(12) . ?
C22 C25 1.496(12) . ?
C23 C24 1.395(12) . ?
C23 H23 0.9500 . ?
C24 H24 0.9500 . ?
C25 C26 1.380(12) . ?
C25 C29 1.394(12) . ?
C26 C27 1.380(13) . ?
C26 H26 0.9500 . ?
C27 H27 0.9500 . ?
C28 C29 1.380(12) . ?
C28 H28 0.9500 . ?
C29 H29 0.9500 . ?
C30 C31 1.385(13) . ?
C30 C35 1.419(12) . ?
C31 C32 1.401(13) . ?
C31 H31 0.9500 . ?
C32 C33 1.384(15) . ?
C32 H32 0.9500 . ?
C33 C34 1.358(14) . ?
C33 H33 0.9500 . ?
C34 C35 1.386(12) . ?
C34 H34 0.9500 . ?
C36 C37 1.384(12) . ?
C36 C41 1.407(12) . ?
C37 C38 1.378(13) . ?
C37 H37 0.9500 . ?
C38 C39 1.366(14) . ?
C38 H38 0.9500 . ?
C39 C40 1.399(13) . ?
C39 H39 0.9500 . ?
C40 C41 1.366(12) . ?
C40 H40 0.9500 . ?
C42 C43 1.372(13) . ?
C42 C47 1.416(12) . ?
C43 C44 1.387(13) . ?
C43 H43 0.9500 . ?
C44 C45 1.369(13) . ?
C44 H44 0.9500 . ?
C45 C46 1.380(13) . ?
C45 H45 0.9500 . ?
C46 C47 1.406(12) . ?
C46 H46 0.9500 . ?
C48 C53 1.373(13) . ?
C48 C49 1.400(13) . ?
C49 C50 1.393(14) . ?
C49 H49 0.9500 . ?
C50 C51 1.377(13) . ?
C50 H50 0.9500 . ?
C51 C52 1.379(13) . ?
C51 C54 1.492(12) . ?
C52 C53 1.381(13) . ?
C52 H52 0.9500 . ?
C53 H53 0.9500 . ?
C54 C55 1.377(13) . ?
C54 C58 1.399(13) . ?
C55 C56 1.357(14) . ?
C55 H55 0.9500 . ?
C56 H56 0.9500 . ?
C57 C58 1.390(13) . ?
C57 H57 0.9500 . ?
C58 H58 0.9500 . ?
